data_7000188
loop_
_publ_author_name
'Cetiner, Derya'
'Jacques, B\'eatrice'
'Payet, Elina'
'Chavarot-Kerlidou, Murielle'
'Rose-Munch, Fran\,coise'
'Rose, Eric'
'Tranchier, Jean-Philippe'
'Herson, Patrick'

_publ_section_title
;
 First example of an enantiopure planar chiral ligand built on a
 (\h5-cyclohexadienyl)Mn(CO)3 scaffold
;
_journal_coden_ASTM DTARAF
_journal_issue 1
_journal_name_full 'Dalton Transactions'
_journal_page_first 27
_journal_page_last 29
_journal_paper_doi 10.1039/b817192k
_journal_year 2009
_chemical_formula_moiety 'C31 H27 Cl1 Mn1 O4 P1 Pd1,H2 O1'
_chemical_formula_sum 'C31 H29 Cl Mn O5 P Pd'
_chemical_formula_weight 709.32
_space_group_IT_number 15
_symmetry_cell_setting monoclinic
_symmetry_space_group_name_Hall '-C 2yc'
_symmetry_space_group_name_H-M 'C 1 2/c 1'
_atom_sites_solution_hydrogens geom
_atom_sites_solution_primary direct
_cell_angle_alpha 90
_cell_angle_beta 107.395(6)
_cell_angle_gamma 90
_cell_formula_units_Z 8
_cell_length_a 31.6307(18)
_cell_length_b 16.4534(17)
_cell_length_c 12.6803(13)
_cell_measurement_reflns_used 95
_cell_measurement_temperature 250
_cell_measurement_theta_max 23
_cell_measurement_theta_min 4
_cell_volume 6297.4(10)
_computing_cell_refinement 'Dirax/lsq (Duisenberg & Schreurs, 1989-2000)'
_computing_data_collection 'COLLECT (Nonius, 1997-2001).'
_computing_data_reduction 'EvalCCD (Duisenberg & Schreurs 1990-2000)'
_computing_molecular_graphics 'CAMERON (Watkin et al., 1996)'
_computing_publication_material 'CRYSTALS (Betteridge et al., 2003)'
_computing_structure_refinement 'CRYSTALS (Betteridge et al., 2003)'
_computing_structure_solution 'SIR97 (Altomare et al., 1999)'
_diffrn_ambient_temperature 250
_diffrn_measured_fraction_theta_full 0.995
_diffrn_measured_fraction_theta_max 0.992
_diffrn_measurement_device 'Nonius KappaCCD'
_diffrn_measurement_device_type Area
_diffrn_measurement_method '\f & \w scans'
_diffrn_radiation_monochromator graphite
_diffrn_radiation_type 'Mo K\a'
_diffrn_radiation_wavelength 0.71073
_diffrn_reflns_av_R_equivalents 0.043
_diffrn_reflns_limit_h_max 44
_diffrn_reflns_limit_h_min -34
_diffrn_reflns_limit_k_max 23
_diffrn_reflns_limit_k_min -23
_diffrn_reflns_limit_l_max 16
_diffrn_reflns_limit_l_min -17
_diffrn_reflns_number 42305
_diffrn_reflns_theta_full 27.003
_diffrn_reflns_theta_max 30.003
_diffrn_reflns_theta_min 2.535
_diffrn_standards_number 0
_exptl_absorpt_coefficient_mu 1.144
_exptl_absorpt_correction_T_max 0.89
_exptl_absorpt_correction_T_min 0.86
_exptl_absorpt_correction_type multi-scan
_exptl_absorpt_process_details 'SADABS (Siemens, 1996)'
_exptl_crystal_colour yellow
_exptl_crystal_density_diffrn 1.496
_exptl_crystal_density_method 'not measured'
_exptl_crystal_description parallelepiped
_exptl_crystal_F_000 2848
_exptl_crystal_size_max 0.21
_exptl_crystal_size_mid 0.14
_exptl_crystal_size_min 0.09
_refine_diff_density_max 1.91
_refine_diff_density_min -1.37
_refine_ls_extinction_method None
_refine_ls_goodness_of_fit_ref 1.4488
_refine_ls_hydrogen_treatment refU
_refine_ls_matrix_type full
_refine_ls_number_parameters 308
_refine_ls_number_reflns 3875
_refine_ls_number_restraints 0
_refine_ls_R_factor_all 0.1285
_refine_ls_R_factor_gt 0.0646
_refine_ls_shift/su_max 0.001089
_refine_ls_structure_factor_coef F
_refine_ls_weighting_details
;
Method, part 1, Chebychev polynomial, (Watkin, 1994, Prince, 1982)
[weight] = 1.0/[A~0~*T~0~(x)+A~1~*T~1~(x) ... +A~n-1~]*T~n-1~(x)]
where A~i~ are the Chebychev coefficients listed below and x= Fcalc/Fmax
Method = Robust Weighting (Prince, 1982)
W = [weight] * [1-(deltaF/6*sigmaF)^2^]^2^
A~i~ are:
1.74 -0.219 1.17
;
_refine_ls_weighting_scheme calc
_refine_ls_wR_factor_all 0.1155
_refine_ls_wR_factor_gt 0.0734
_refine_ls_wR_factor_ref 0.0703
_reflns_limit_h_max 42
_reflns_limit_h_min -44
_reflns_limit_k_max 23
_reflns_limit_k_min 0
_reflns_limit_l_max 17
_reflns_limit_l_min 0
_reflns_number_gt 4550
_reflns_number_total 9115
_reflns_threshold_expression I>2.0\s(I)
_oxford_refine_ls_r_factor_ref 0.0599
_oxford_reflns_number_all 9113
_oxford_reflns_threshold_expression_ref I>3.0\s(I)
_cod_data_source_file B817192K.txt
_cod_data_source_block 1
_cod_depositor_comments
;
The following automatic conversions were performed:
'_symmetry_cell_setting' value 'Monoclinic' changed to 'monoclinic'
according to '/home/saulius/struct/CIF-dictionaries/cif_core.dic'
dictionary named 'cif_core.dic' version 2.4.1 from
2010-06-29.

'_refine_ls_hydrogen_treatment' value 'refu' changed to
'refU' according to '/home/saulius/struct/CIF-dictionaries/cif_core.dic'
dictionary named 'cif_core.dic' version 2.4.1 from 2010-06-29.

Automatic conversion script
Id: cif_fix_enum 1527 2010-12-29 10:47:43Z saulius 
;
_cod_original_sg_symbol_H-M 'C 1 2/c 1 '
_cod_original_formula_sum 'C31 H29 Cl1 Mn1 O5 P1 Pd1'
_cod_database_code 7000188

loop_
_symmetry_equiv_pos_as_xyz
x,y,z
-x,-y,-z
x+1/2,y+1/2,z
-x+1/2,-y+1/2,-z
-x,y,-z+1/2
x,-y,z+1/2
-x+1/2,y+1/2,-z+1/2
x+1/2,-y+1/2,z+1/2

loop_
_atom_site_label
_atom_site_type_symbol
_atom_site_fract_x
_atom_site_fract_y
_atom_site_fract_z
_atom_site_U_iso_or_equiv
_atom_site_occupancy
_atom_site_adp_type
_atom_site_refinement_flags_posn
_atom_site_refinement_flags_adp
_atom_site_refinement_flags_occupancy
_atom_site_disorder_assembly
_atom_site_disorder_group
_oxford_atom_site_special_shape
_atom_site_attached_hydrogens
Pd1 Pd 0.210404(19) 0.32384(4) 0.88104(5) 0.0330 1.0000 Uani . . . . . . .
Mn1 Mn 0.07299(4) 0.35426(7) 0.67264(9) 0.0334 1.0000 Uani . . . . . . .
Cl1 Cl 0.16890(8) 0.31470(15) 1.00992(17) 0.0512 1.0000 Uani . . . . . . .
P1 P 0.17287(6) 0.23653(11) 0.73854(15) 0.0291 1.0000 Uani . . . . . . .
C1 C 0.0863(3) 0.3933(5) 0.5182(6) 0.0334 1.0000 Uani . . . . . . .
C2 C 0.1252(2) 0.3605(4) 0.5916(5) 0.0275 1.0000 Uani . . . . . . .
C3 C 0.1237(2) 0.2805(4) 0.6388(5) 0.0286 1.0000 Uani . . . . . . .
C4 C 0.0813(2) 0.2400(4) 0.6024(6) 0.0341 1.0000 Uani . . . . . . .
C5 C 0.0451(3) 0.2746(5) 0.5252(6) 0.0381 1.0000 Uani . . . . . . .
C6 C 0.0515(2) 0.3382(5) 0.4451(6) 0.0350 1.0000 Uani . . . . . . .
C13 C 0.1658(3) 0.4854(5) 0.6042(7) 0.0488 1.0000 Uani . . . . . . .
C21 C 0.1514(3) 0.1375(5) 0.7788(7) 0.0441 1.0000 Uani . . . . . . .
C22 C 0.1570(3) 0.0663(6) 0.7262(9) 0.0569 1.0000 Uani . . . . . . .
C23 C 0.1437(4) -0.0049(6) 0.7624(11) 0.0731 1.0000 Uani . . . . . . .
C24 C 0.1250(4) -0.0052(7) 0.8499(12) 0.0782 1.0000 Uani . . . . . . .
C25 C 0.1190(4) 0.0678(7) 0.8968(9) 0.0642 1.0000 Uani . . . . . . .
C26 C 0.1325(3) 0.1392(6) 0.8594(8) 0.0551 1.0000 Uani . . . . . . .
C31 C 0.2059(3) 0.2008(4) 0.6508(6) 0.0358 1.0000 Uani . . . . . . .
C32 C 0.2490(3) 0.1751(5) 0.7026(7) 0.0463 1.0000 Uani . . . . . . .
C33 C 0.2750(3) 0.1424(6) 0.6399(10) 0.0577 1.0000 Uani . . . . . . .
C34 C 0.2563(4) 0.1371(6) 0.5255(9) 0.0578 1.0000 Uani . . . . . . .
C35 C 0.2141(3) 0.1616(6) 0.4742(8) 0.0546 1.0000 Uani . . . . . . .
C36 C 0.1884(3) 0.1943(5) 0.5369(7) 0.0429 1.0000 Uani . . . . . . .
C41 C 0.1047(3) 0.4281(6) 0.7715(7) 0.0475 1.0000 Uani . . . . . . .
C42 C 0.0583(3) 0.3023(6) 0.7835(7) 0.0497 1.0000 Uani . . . . . . .
C43 C 0.0227(3) 0.4149(5) 0.6324(6) 0.0426 1.0000 Uani . . . . . . .
C50 C 0.2578(3) 0.4104(6) 0.9858(8) 0.0579 1.0000 Uani . . . . . . .
C51 C 0.2553(4) 0.4206(7) 0.8770(10) 0.0714 1.0000 Uani . . . . . . .
C52 C 0.2607(3) 0.3579(6) 0.8094(9) 0.0583 1.0000 Uani . . . . . . .
O1 O 0.16459(17) 0.4004(3) 0.6325(4) 0.0352 1.0000 Uani . . . . . . .
O41 O 0.1246(3) 0.4764(4) 0.8303(6) 0.0752 1.0000 Uani . . . . . . .
O42 O 0.0491(2) 0.2713(5) 0.8542(5) 0.0704 1.0000 Uani . . . . . . .
O43 O -0.0084(2) 0.4531(5) 0.6077(6) 0.0645 1.0000 Uani . . . . . . .
O100 O 0.0013(13) 0.087(2) 0.639(3) 0.205(14) 0.5000 Uiso . . . . . . .
O200 O 0.0388(13) 0.041(2) 0.508(3) 0.194(13) 0.5000 Uiso . . . . . . .
C7 C 0.0608 0.3081 0.3399 0.0868 1.0000 Uani . . . . . . .
C8 C 0.0648 0.3654 0.2629 0.0868 1.0000 Uani . . . . . . .
C9 C 0.0755 0.3409 0.1692 0.0868 1.0000 Uani . . . . . . .
C10 C 0.0823 0.2590 0.1525 0.0868 1.0000 Uani . . . . . . .
C11 C 0.0783 0.2017 0.2295 0.0868 1.0000 Uani . . . . . . .
C12 C 0.0676 0.2262 0.3232 0.0868 1.0000 Uani . . . . . . .
H11 H 0.0824 0.4544 0.5143 0.107(9) 1.0000 Uiso . . . . . . .
H41 H 0.0781 0.1847 0.6339 0.107(9) 1.0000 Uiso . . . . . . .
H51 H 0.0137 0.2572 0.5213 0.107(9) 1.0000 Uiso . . . . . . .
H61 H 0.0232 0.3703 0.4178 0.107(9) 1.0000 Uiso . . . . . . .
H81 H 0.0602 0.4214 0.2744 0.107(9) 1.0000 Uiso . . . . . . .
H91 H 0.0782 0.3801 0.1166 0.107(9) 1.0000 Uiso . . . . . . .
H101 H 0.0896 0.2423 0.0884 0.107(9) 1.0000 Uiso . . . . . . .
H111 H 0.0829 0.1457 0.2180 0.107(9) 1.0000 Uiso . . . . . . .
H121 H 0.0649 0.1870 0.3758 0.107(9) 1.0000 Uiso . . . . . . .
H131 H 0.1967 0.5074 0.6397 0.107(9) 1.0000 Uiso . . . . . . .
H132 H 0.1445 0.5173 0.6324 0.107(9) 1.0000 Uiso . . . . . . .
H133 H 0.1583 0.4922 0.5225 0.107(9) 1.0000 Uiso . . . . . . .
H221 H 0.1701 0.0672 0.6622 0.107(9) 1.0000 Uiso . . . . . . .
H231 H 0.1486 -0.0579 0.7282 0.107(9) 1.0000 Uiso . . . . . . .
H241 H 0.1163 -0.0584 0.8774 0.107(9) 1.0000 Uiso . . . . . . .
H251 H 0.1043 0.0681 0.9575 0.107(9) 1.0000 Uiso . . . . . . .
H261 H 0.1282 0.1933 0.8943 0.107(9) 1.0000 Uiso . . . . . . .
H321 H 0.2616 0.1780 0.7855 0.107(9) 1.0000 Uiso . . . . . . .
H331 H 0.3065 0.1242 0.6777 0.107(9) 1.0000 Uiso . . . . . . .
H341 H 0.2745 0.1133 0.4796 0.107(9) 1.0000 Uiso . . . . . . .
H351 H 0.2014 0.1574 0.3913 0.107(9) 1.0000 Uiso . . . . . . .
H361 H 0.1569 0.2132 0.4986 0.107(9) 1.0000 Uiso . . . . . . .
H501 H 0.2536 0.4575 1.0322 0.107(9) 1.0000 Uiso . . . . . . .
H502 H 0.2632 0.3548 1.0198 0.107(9) 1.0000 Uiso . . . . . . .
H511 H 0.2501 0.4777 0.8442 0.107(9) 1.0000 Uiso . . . . . . .
H521 H 0.2668 0.3010 0.8410 0.107(9) 1.0000 Uiso . . . . . . .
H522 H 0.2596 0.3672 0.7308 0.107(9) 1.0000 Uiso . . . . . . .

loop_
_atom_site_aniso_label
_atom_site_aniso_U_11
_atom_site_aniso_U_22
_atom_site_aniso_U_33
_atom_site_aniso_U_23
_atom_site_aniso_U_13
_atom_site_aniso_U_12
Pd1 0.0348(3) 0.0347(3) 0.0289(3) 0.0011(3) 0.0087(2) 0.0069(3)
Mn1 0.0357(6) 0.0417(6) 0.0260(5) 0.0036(5) 0.0141(5) 0.0113(5)
Cl1 0.0613(13) 0.0607(14) 0.0380(10) -0.0033(10) 0.0248(9) 0.0048(11)
P1 0.0332(9) 0.0302(9) 0.0258(8) 0.0033(7) 0.0116(7) 0.0067(7)
C1 0.040(4) 0.037(4) 0.025(3) 0.004(3) 0.014(3) 0.006(3)
C2 0.034(4) 0.028(3) 0.021(3) -0.001(3) 0.011(3) 0.002(3)
C3 0.036(4) 0.028(4) 0.025(3) 0.001(3) 0.013(3) 0.004(3)
C4 0.032(4) 0.033(4) 0.039(4) 0.000(3) 0.014(3) 0.000(3)
C5 0.035(4) 0.047(5) 0.034(4) -0.002(3) 0.013(3) -0.006(3)
C6 0.031(3) 0.048(5) 0.025(3) 0.004(3) 0.007(3) 0.003(3)
C13 0.061(6) 0.037(4) 0.044(5) 0.007(4) 0.008(4) -0.008(4)
C21 0.033(4) 0.052(5) 0.039(4) -0.012(4) -0.002(3) 0.019(4)
C22 0.065(6) 0.041(5) 0.070(6) 0.005(4) 0.029(5) 0.000(4)
C23 0.091(8) 0.035(5) 0.108(9) 0.008(5) 0.051(7) 0.002(5)
C24 0.086(8) 0.047(6) 0.113(10) 0.031(6) 0.047(8) -0.005(5)
C25 0.059(6) 0.071(7) 0.069(6) 0.023(6) 0.030(5) -0.005(5)
C26 0.045(5) 0.064(6) 0.056(5) 0.032(5) 0.014(4) -0.007(4)
C31 0.048(4) 0.025(3) 0.039(4) 0.003(3) 0.020(3) 0.002(3)
C32 0.052(5) 0.038(4) 0.056(5) 0.008(4) 0.025(4) 0.012(4)
C33 0.055(5) 0.039(5) 0.096(8) 0.011(5) 0.047(6) 0.016(4)
C34 0.079(7) 0.040(5) 0.076(7) -0.008(5) 0.056(6) -0.002(5)
C35 0.068(6) 0.057(6) 0.052(5) -0.015(4) 0.037(5) -0.004(5)
C36 0.055(5) 0.043(5) 0.039(4) -0.012(3) 0.026(4) -0.006(4)
C41 0.059(5) 0.053(5) 0.032(4) -0.001(4) 0.017(4) 0.021(4)
C42 0.042(4) 0.072(6) 0.041(4) 0.011(4) 0.020(4) 0.021(4)
C43 0.044(5) 0.056(5) 0.031(4) 0.004(4) 0.017(3) 0.014(4)
C50 0.065(6) 0.059(6) 0.046(5) -0.016(4) 0.009(4) -0.015(5)
C51 0.067(7) 0.063(7) 0.082(8) -0.005(6) 0.019(6) -0.017(6)
C52 0.062(6) 0.056(6) 0.067(6) -0.009(5) 0.034(5) -0.015(5)
O1 0.039(3) 0.032(3) 0.032(3) 0.007(2) 0.008(2) 0.001(2)
O41 0.110(6) 0.053(4) 0.045(4) -0.020(3) -0.003(4) 0.018(4)
O42 0.066(4) 0.108(6) 0.051(4) 0.031(4) 0.038(3) 0.024(4)
O43 0.057(4) 0.078(5) 0.064(4) 0.020(4) 0.026(3) 0.037(4)
C7 0.093(2) 0.093(2) 0.093(2) 0.043(2) 0.058(2) 0.043(2)
C8 0.093(2) 0.093(2) 0.093(2) 0.043(2) 0.058(2) 0.043(2)
C9 0.093(2) 0.093(2) 0.093(2) 0.043(2) 0.058(2) 0.043(2)
C10 0.093(2) 0.093(2) 0.093(2) 0.043(2) 0.058(2) 0.043(2)
C11 0.093(2) 0.093(2) 0.093(2) 0.043(2) 0.058(2) 0.043(2)
C12 0.093(2) 0.093(2) 0.093(2) 0.043(2) 0.058(2) 0.043(2)

loop_
_atom_type_symbol
_atom_type_scat_dispersion_real
_atom_type_scat_dispersion_imag
_atom_type_scat_Cromer_Mann_a1
_atom_type_scat_Cromer_Mann_b1
_atom_type_scat_Cromer_Mann_a2
_atom_type_scat_Cromer_Mann_b2
_atom_type_scat_Cromer_Mann_a3
_atom_type_scat_Cromer_Mann_b3
_atom_type_scat_Cromer_Mann_a4
_atom_type_scat_Cromer_Mann_b4
_atom_type_scat_Cromer_Mann_c
_atom_type_scat_source
C 0.0033 0.0016 2.3100 20.8439 1.0200 10.2075 1.5886 0.5687 0.8650 51.6512 0.2156 'International Tables Vol C 4.2.6.8 and 6.1.1.4'
H 0.0000 0.0000 0.4930 10.5109 0.3229 26.1257 0.1402 3.1424 0.0408 57.7998 0.0030 'International Tables Vol C 4.2.6.8 and 6.1.1.4'
O 0.0106 0.0060 3.0485 13.2771 2.2868 5.7011 1.5463 0.3239 0.8670 32.9089 0.2508 'International Tables Vol C 4.2.6.8 and 6.1.1.4'
Cl 0.1484 0.1585 11.4604 0.0104 7.1964 1.1662 6.2556 18.5194 1.6455 47.7784 -9.5574 'International Tables Vol C 4.2.6.8 and 6.1.1.4'
Pd -0.9988 1.0072 19.3319 0.6987 15.5017 7.9893 5.2954 25.2052 0.6058 76.8986 5.2659 'International Tables Vol C 4.2.6.8 and 6.1.1.4'
Mn 0.3368 0.7283 11.2819 5.3409 7.3573 0.3432 3.0193 17.8674 2.2441 83.7543 1.0896 'International Tables Vol C 4.2.6.8 and 6.1.1.4'
P 0.1023 0.0942 6.4345 1.9067 4.1791 27.1570 1.7800 0.5260 1.4908 68.1645 1.1149 'International Tables Vol C 4.2.6.8 and 6.1.1.4'

loop_
_geom_angle_atom_site_label_1
_geom_angle_site_symmetry_1
_geom_angle_atom_site_label_2
_geom_angle_site_symmetry_2
_geom_angle_atom_site_label_3
_geom_angle_site_symmetry_3
_geom_angle
_geom_angle_publ_flag
Cl1 . Pd1 . P1 . 103.56(8) yes
Cl1 . Pd1 . C50 . 92.5(3) yes
P1 . Pd1 . C50 . 164.0(3) yes
Cl1 . Pd1 . C51 . 124.5(3) yes
P1 . Pd1 . C51 . 128.7(3) yes
C50 . Pd1 . C51 . 36.6(4) yes
Cl1 . Pd1 . C52 . 160.5(3) yes
P1 . Pd1 . C52 . 96.0(3) yes
C50 . Pd1 . C52 . 68.0(4) yes
C51 . Pd1 . C52 . 37.8(4) yes
Cl1 . Pd1 . H502 . 84.5 no
P1 . Pd1 . H502 . 153.2 no
C50 . Pd1 . H502 . 26.9 no
C51 . Pd1 . H502 . 58.1 no
C52 . Pd1 . H502 . 77.6 no
Cl1 . Pd1 . H521 . 149.7 no
P1 . Pd1 . H521 . 88.5 no
C50 . Pd1 . H521 . 77.3 no
C51 . Pd1 . H521 . 59.6 no
C52 . Pd1 . H521 . 28.1 no
H502 . Pd1 . H521 . 73.5 no
C1 . Mn1 . C2 . 37.2(3) yes
C1 . Mn1 . C3 . 68.8(3) yes
C2 . Mn1 . C3 . 39.0(3) yes
C1 . Mn1 . C4 . 78.8(3) yes
C2 . Mn1 . C4 . 68.9(3) yes
C3 . Mn1 . C4 . 39.4(3) yes
C1 . Mn1 . C5 . 64.1(3) yes
C2 . Mn1 . C5 . 78.5(3) yes
C3 . Mn1 . C5 . 68.6(3) yes
C4 . Mn1 . C5 . 37.0(3) yes
C1 . Mn1 . C41 . 101.8(3) yes
C2 . Mn1 . C41 . 87.4(3) yes
C3 . Mn1 . C41 . 102.9(3) yes
C4 . Mn1 . C41 . 140.0(3) yes
C5 . Mn1 . C41 . 165.2(3) yes
C1 . Mn1 . C42 . 167.9(4) yes
C2 . Mn1 . C42 . 141.8(3) yes
C3 . Mn1 . C42 . 105.4(3) yes
C4 . Mn1 . C42 . 90.0(4) yes
C5 . Mn1 . C42 . 104.0(4) yes
C1 . Mn1 . C43 . 88.6(3) yes
C2 . Mn1 . C43 . 124.2(3) yes
C3 . Mn1 . C43 . 153.5(3) yes
C4 . Mn1 . C43 . 125.1(3) yes
C5 . Mn1 . C43 . 89.6(3) yes
C41 . Mn1 . C42 . 89.8(4) yes
C41 . Mn1 . C43 . 94.8(4) yes
C42 . Mn1 . C43 . 94.1(4) yes
Pd1 . P1 . C3 . 114.9(2) yes
Pd1 . P1 . C21 . 117.5(2) yes
C3 . P1 . C21 . 103.1(3) yes
Pd1 . P1 . C31 . 114.6(3) yes
C3 . P1 . C31 . 103.1(3) yes
C21 . P1 . C31 . 101.7(3) yes
Mn1 . C1 . C2 . 70.4(4) yes
Mn1 . C1 . C6 . 94.1(4) yes
C2 . C1 . C6 . 120.5(7) yes
Mn1 . C1 . H11 . 106.1 no
C2 . C1 . H11 . 118.9 no
C6 . C1 . H11 . 120.6 no
Mn1 . C2 . C1 . 72.4(4) yes
Mn1 . C2 . C3 . 69.1(4) yes
C1 . C2 . C3 . 119.4(7) yes
Mn1 . C2 . O1 . 125.0(4) yes
C1 . C2 . O1 . 125.7(6) yes
C3 . C2 . O1 . 114.7(6) yes
Mn1 . C3 . P1 . 127.8(3) yes
Mn1 . C3 . C2 . 71.9(4) yes
P1 . C3 . C2 . 121.1(5) yes
Mn1 . C3 . C4 . 69.4(4) yes
P1 . C3 . C4 . 123.6(5) yes
C2 . C3 . C4 . 115.3(6) yes
Mn1 . C4 . C3 . 71.2(4) yes
Mn1 . C4 . C5 . 75.7(5) yes
C3 . C4 . C5 . 121.9(7) yes
Mn1 . C4 . H41 . 126.1 no
C3 . C4 . H41 . 118.9 no
C5 . C4 . H41 . 119.2 no
Mn1 . C5 . C4 . 67.4(4) yes
Mn1 . C5 . C6 . 93.3(5) yes
C4 . C5 . C6 . 120.6(7) yes
Mn1 . C5 . H51 . 109.9 no
C4 . C5 . H51 . 120.4 no
C6 . C5 . H51 . 119.0 no
C5 . C6 . C1 . 102.8(6) yes
C5 . C6 . C7 . 117.5(6) yes
C1 . C6 . C7 . 115.6(5) yes
C5 . C6 . H61 . 108.0 no
C1 . C6 . H61 . 107.8 no
C7 . C6 . H61 . 104.7 no
O1 . C13 . H131 . 109.1 no
O1 . C13 . H132 . 110.4 no
H131 . C13 . H132 . 108.5 no
O1 . C13 . H133 . 110.5 no
H131 . C13 . H133 . 108.6 no
H132 . C13 . H133 . 109.7 no
P1 . C21 . C22 . 119.4(7) yes
P1 . C21 . C26 . 117.9(7) yes
C22 . C21 . C26 . 122.6(9) yes
C21 . C22 . C23 . 117.8(9) yes
C21 . C22 . H221 . 120.8 no
C23 . C22 . H221 . 121.3 no
C22 . C23 . C24 . 120.7(10) yes
C22 . C23 . H231 . 119.7 no
C24 . C23 . H231 . 119.5 no
C23 . C24 . C25 . 118.9(9) yes
C23 . C24 . H241 . 119.8 no
C25 . C24 . H241 . 121.3 no
C24 . C25 . C26 . 119.8(10) yes
C24 . C25 . H251 . 119.1 no
C26 . C25 . H251 . 121.1 no
C25 . C26 . C21 . 120.1(10) yes
C25 . C26 . H261 . 119.8 no
C21 . C26 . H261 . 120.1 no
P1 . C31 . C32 . 117.8(6) yes
P1 . C31 . C36 . 122.4(6) yes
C32 . C31 . C36 . 119.7(7) yes
C31 . C32 . C33 . 120.3(9) yes
C31 . C32 . H321 . 120.3 no
C33 . C32 . H321 . 119.4 no
C32 . C33 . C34 . 118.2(9) yes
C32 . C33 . H331 . 120.1 no
C34 . C33 . H331 . 121.7 no
C33 . C34 . C35 . 121.9(8) yes
C33 . C34 . H341 . 119.0 no
C35 . C34 . H341 . 119.0 no
C34 . C35 . C36 . 119.7(9) yes
C34 . C35 . H351 . 120.5 no
C36 . C35 . H351 . 119.8 no
C35 . C36 . C31 . 120.1(9) yes
C35 . C36 . H361 . 119.9 no
C31 . C36 . H361 . 120.0 no
Mn1 . C41 . O41 . 177.4(8) yes
Mn1 . C42 . O42 . 178.4(9) yes
Mn1 . C43 . O43 . 179.5(9) yes
Pd1 . C50 . C51 . 69.3(6) yes
Pd1 . C50 . H501 . 131.8 no
C51 . C50 . H501 . 121.2 no
Pd1 . C50 . H502 . 70.6 no
C51 . C50 . H502 . 119.8 no
H501 . C50 . H502 . 119.0 no
C50 . C51 . Pd1 . 74.0(6) yes
C50 . C51 . C52 . 123.6(11) yes
Pd1 . C51 . C52 . 70.6(6) yes
C50 . C51 . H511 . 118.6 no
Pd1 . C51 . H511 . 131.9 no
C52 . C51 . H511 . 117.8 no
C51 . C52 . Pd1 . 71.7(6) yes
C51 . C52 . H521 . 119.1 no
Pd1 . C52 . H521 . 70.5 no
C51 . C52 . H522 . 122.1 no
Pd1 . C52 . H522 . 131.2 no
H521 . C52 . H522 . 118.7 no
C13 . O1 . C2 . 117.3(6) yes
C6 . C7 . C8 . 118.3(3) yes
C6 . C7 . C12 . 121.6(3) yes
C8 . C7 . C12 . 120.000(8) yes
C7 . C8 . C9 . 120.000(8) yes
C7 . C8 . H81 . 120.0 no
C9 . C8 . H81 . 120.0 no
C8 . C9 . C10 . 120.000(5) yes
C8 . C9 . H91 . 120.0 no
C10 . C9 . H91 . 120.0 no
C9 . C10 . C11 . 120.000(3) yes
C9 . C10 . H101 . 120.0 no
C11 . C10 . H101 . 120.0 no
C10 . C11 . C12 . 120.000(8) yes
C10 . C11 . H111 . 120.0 no
C12 . C11 . H111 . 120.0 no
C7 . C12 . C11 . 120.000(3) yes
C7 . C12 . H121 . 120.0 no
C11 . C12 . H121 . 120.0 no
C50 . H502 . Pd1 . 82.5 no
C52 . H521 . Pd1 . 81.4 no

loop_
_geom_bond_atom_site_label_1
_geom_bond_site_symmetry_1
_geom_bond_atom_site_label_2
_geom_bond_site_symmetry_2
_geom_bond_distance
_geom_bond_publ_flag
Pd1 . Cl1 . 2.387(2) yes
Pd1 . P1 . 2.336(2) yes
Pd1 . C50 . 2.202(9) yes
Pd1 . C51 . 2.143(11) yes
Pd1 . C52 . 2.129(9) yes
Pd1 . H502 . 2.095 no
Pd1 . H521 . 2.030 no
Mn1 . C1 . 2.218(7) yes
Mn1 . C2 . 2.192(7) yes
Mn1 . C3 . 2.154(7) yes
Mn1 . C4 . 2.130(7) yes
Mn1 . C5 . 2.236(8) yes
Mn1 . C41 . 1.818(10) yes
Mn1 . C42 . 1.820(9) yes
Mn1 . C43 . 1.817(8) yes
P1 . C3 . 1.835(7) yes
P1 . C21 . 1.893(10) yes
P1 . C31 . 1.835(8) yes
C1 . C2 . 1.408(10) yes
C1 . C6 . 1.512(11) yes
C1 . H11 . 1.013 no
C2 . C3 . 1.452(10) yes
C2 . O1 . 1.367(9) yes
C3 . C4 . 1.443(10) yes
C4 . C5 . 1.388(11) yes
C4 . H41 . 1.011 no
C5 . C6 . 1.513(10) yes
C5 . H51 . 1.021 no
C6 . C7 . 1.532(7) yes
C6 . H61 . 1.009 no
C13 . O1 . 1.447(9) yes
C13 . H131 . 1.013 no
C13 . H132 . 0.999 no
C13 . H133 . 0.998 no
C21 . C22 . 1.384(12) yes
C21 . C26 . 1.331(13) yes
C22 . C23 . 1.369(13) yes
C22 . H221 . 1.015 no
C23 . C24 . 1.405(16) yes
C23 . H231 . 1.005 no
C24 . C25 . 1.378(17) yes
C24 . H241 . 1.011 no
C25 . C26 . 1.382(13) yes
C25 . H251 . 1.012 no
C26 . H261 . 1.022 no
C31 . C32 . 1.393(12) yes
C31 . C36 . 1.388(11) yes
C32 . C33 . 1.411(12) yes
C32 . H321 . 1.008 no
C33 . C34 . 1.396(15) yes
C33 . H331 . 1.011 no
C34 . C35 . 1.359(15) yes
C34 . H341 . 1.011 no
C35 . C36 . 1.402(11) yes
C35 . H351 . 1.010 no
C36 . H361 . 1.020 no
C41 . O41 . 1.141(11) yes
C42 . O42 . 1.143(10) yes
C43 . O43 . 1.130(10) yes
C50 . C51 . 1.367(15) yes
C50 . H501 . 1.006 no
C50 . H502 . 1.005 no
C51 . C52 . 1.383(15) yes
C51 . H511 . 1.022 no
C52 . H521 . 1.015 no
C52 . H522 . 0.998 no
C7 . C8 . 1.39001(10) yes
C7 . C12 . 1.39001(13) yes
C8 . C9 . 1.39000(12) yes
C8 . H81 . 0.950 no
C9 . C10 . 1.39001(13) yes
C9 . H91 . 0.950 no
C10 . C11 . 1.39001(10) yes
C10 . H101 . 0.950 no
C11 . C12 . 1.39000(12) yes
C11 . H111 . 0.950 no
C12 . H121 . 0.950 no
